data_1537791
loop_
_publ_author_name
'Bhan, S.'
'Goedecke, T.'
'Schubert, K.'

_publ_section_title
;
 Konstitution einiger Mischungen des Platins mit B-Elementen (B = Sn, Sb,
 Te)
;
_journal_name_full 'Journal of the Less-Common Metals'
_journal_page_first 121
_journal_page_last 121
_journal_volume 19
_journal_year 1969
_chemical_formula_sum 'Pt Sb Sn'
_space_group_IT_number 58
_symmetry_space_group_name_Hall '-P 2 2n'
_symmetry_space_group_name_H-M 'P n n m'
_cell_angle_alpha 90
_cell_angle_beta 90
_cell_angle_gamma 90
_cell_formula_units_Z 2
_cell_length_a 6.67
_cell_length_b 5.59
_cell_length_c 3.7
_cell_volume 137.956
_citation_journal_id_ASTM JCOMAH
_cod_data_source_file Bhan_JCOMAH_1969_1520.cif
_cod_data_source_block Pt1Sb1Sn1
_cod_original_cell_volume 137.9556
_cod_original_formula_sum 'Pt1 Sb1 Sn1'
_cod_database_code 1537791

loop_
_symmetry_equiv_pos_as_xyz
x,y,z
-x,-y,z
x+1/2,-y+1/2,-z+1/2
-x+1/2,y+1/2,-z+1/2
-x,-y,-z
x,y,-z
-x-1/2,y-1/2,z-1/2
x-1/2,-y-1/2,z-1/2

loop_
_atom_site_label
_atom_site_type_symbol
_atom_site_fract_x
_atom_site_fract_y
_atom_site_fract_z
_atom_site_occupancy
_atom_site_U_iso_or_equiv
Pt1 Pt 0 0 0 1 0.0
Sb1 Sb 0.2196 0.3601 0 0.5 0.0
Sn1 Sn 0.2196 0.3601 0 0.5 0.0
